data_7232431
loop_
_publ_author_name
'Dar, Tawseef Ahmad'
'Uprety, Bhawna'
'Sankar, Muniappan'
'Maurya, Mannar R.'

_publ_section_title
;
 Robust and electron deficient oxidovanadium(iv) porphyrin catalysts for
 selective epoxidation and oxidative bromination reactions in aqueous
 media
;
_journal_issue 7
_journal_name_full 'Green Chemistry'
_journal_page_first 1757
_journal_paper_doi 10.1039/C8GC03909G
_journal_volume 21
_journal_year 2019
_chemical_formula_moiety 'C52 H28 Br16 N4 O9 V'
_chemical_formula_sum 'C52 H28 Br16 N4 O9 V'
_chemical_formula_weight 2182.28
_space_group_IT_number 61
_space_group_name_Hall '-P 2bc 2ac'
_space_group_name_H-M_alt 'P c a b'
_symmetry_cell_setting orthorhombic
_symmetry_space_group_name_Hall '-P 2bc 2ac'
_symmetry_space_group_name_H-M 'P c a b'
_atom_sites_solution_hydrogens geom
_atom_sites_solution_primary direct
_atom_sites_solution_secondary difmap
_audit_creation_method SHELXL-97
_audit_update_record
;
2018-08-14 deposited with the CCDC.    2019-02-19 downloaded from the CCDC.
;
_cell_angle_alpha 90.00
_cell_angle_beta 90.00
_cell_angle_gamma 90.00
_cell_formula_units_Z 8
_cell_length_a 20.733(9)
_cell_length_b 26.304(12)
_cell_length_c 28.112(13)
_cell_measurement_reflns_used 5640
_cell_measurement_temperature 223(2)
_cell_measurement_theta_max 28.362
_cell_measurement_theta_min 2.1
_cell_volume 15331(12)
_computing_cell_refinement 'Bruker Kappa Apex'
_computing_data_collection 'Bruker Kappa Apex'
_computing_data_reduction 'Bruker SAINT'
_computing_molecular_graphics 'Bruker SHELXTL'
_computing_publication_material 'Bruker SHELXTL'
_computing_structure_refinement 'SHELXL-97 (Sheldrick, 1997)'
_computing_structure_solution 'Bruker SAINT'
_diffrn_ambient_temperature 223(2)
_diffrn_measured_fraction_theta_full 0.914
_diffrn_measured_fraction_theta_max 0.914
_diffrn_measurement_device_type 'CCD area detector'
_diffrn_measurement_method 'phi omega scans'
_diffrn_radiation_monochromator graphite
_diffrn_radiation_source 'fine-focus sealed tube'
_diffrn_radiation_type MoK\a
_diffrn_radiation_wavelength 0.71073
_diffrn_reflns_av_R_equivalents 0.2375
_diffrn_reflns_av_sigmaI/netI 0.2725
_diffrn_reflns_limit_h_max 19
_diffrn_reflns_limit_h_min -18
_diffrn_reflns_limit_k_max 22
_diffrn_reflns_limit_k_min -22
_diffrn_reflns_limit_l_max 25
_diffrn_reflns_limit_l_min 0
_diffrn_reflns_number 19632
_diffrn_reflns_theta_full 19.01
_diffrn_reflns_theta_max 19.010
_diffrn_reflns_theta_min 1.45
_exptl_absorpt_coefficient_mu 8.515
_exptl_absorpt_correction_T_max 0.444
_exptl_absorpt_correction_T_min 0.427
_exptl_absorpt_correction_type multi-scan
_exptl_absorpt_process_details '(SADABS; Brucker, 2000)'
_exptl_crystal_colour green
_exptl_crystal_density_diffrn 1.891
_exptl_crystal_density_method 'not measured'
_exptl_crystal_description 'square shaped'
_exptl_crystal_F_000 8156.0
_exptl_crystal_recrystallization_method 'Re-crystallisation from solvent: Acetonitrile and Hexane'
_exptl_crystal_size_max 0.1
_exptl_crystal_size_mid 0.1
_exptl_crystal_size_min 0.1
_refine_diff_density_max 1.346
_refine_diff_density_min -0.911
_refine_diff_density_rms 0.233
_refine_ls_extinction_method none
_refine_ls_goodness_of_fit_ref 1.024
_refine_ls_hydrogen_treatment mixed
_refine_ls_matrix_type full
_refine_ls_number_parameters 479
_refine_ls_number_reflns 5640
_refine_ls_number_restraints 0
_refine_ls_restrained_S_all 1.024
_refine_ls_R_factor_all 0.2234
_refine_ls_R_factor_gt 0.0783
_refine_ls_shift/su_max 0.003
_refine_ls_shift/su_mean 0.000
_refine_ls_structure_factor_coef Fsqd
_refine_ls_weighting_details 'calc w=1/[\s^2^(Fo^2^)+(0.1746P)^2^+0.0000P] where P=(Fo^2^+2Fc^2^)/3'
_refine_ls_weighting_scheme calc
_refine_ls_wR_factor_gt 0.2369
_refine_ls_wR_factor_ref 0.3034
_reflns_number_gt 2634
_reflns_number_total 5640
_reflns_threshold_expression >2sigma(I)
_cod_data_source_file c8gc03909g2.cif
_cod_data_source_block shelx
_cod_depositor_comments
;
The following automatic conversions were performed:

'_symmetry_cell_setting' value 'Orthorhombic' changed to
'orthorhombic' according to
/home/data/users/saulius/crontab/automatic-downloads/rss-feeds/RSC/lib/dictionaries/cif_core.dic
dictionary named 'cif_core.dic' version 2.4.2 from 2011-04-26.

Automatic conversion script
Id: cif_fix_values 4973 2017-02-22 13:04:09Z antanas 

 Adding full bibliography for 7232431--7232432.cif.
;
_cod_original_sg_symbol_H-M pcab
_cod_database_code 7232431

loop_
_symmetry_equiv_pos_as_xyz
'x, y, z'
'-x, -y+1/2, z+1/2'
'x+1/2, -y, -z+1/2'
'-x+1/2, y+1/2, -z'
'-x, -y, -z'
'x, y-1/2, -z-1/2'
'-x-1/2, y, z-1/2'
'x-1/2, -y-1/2, z'

loop_
_atom_site_label
_atom_site_type_symbol
_atom_site_fract_x
_atom_site_fract_y
_atom_site_fract_z
_atom_site_U_iso_or_equiv
_atom_site_adp_type
_atom_site_occupancy
_atom_site_symmetry_multiplicity
_atom_site_calc_flag
_atom_site_refinement_flags
Br01 Br 0.4541(2) 0.72256(15) 0.56635(13) 0.0818(15) Uani 1 1 d .
Br02 Br 0.7840(2) 1.07365(15) 0.48621(15) 0.0906(15) Uani 1 1 d .
Br03 Br 0.4675(2) 0.75201(15) 0.41942(14) 0.0834(14) Uani 1 1 d .
Br04 Br 0.7817(2) 1.02437(16) 0.62210(14) 0.0874(15) Uani 1 1 d .
Br05 Br 0.7522(2) 0.92919(16) 0.32646(13) 0.0821(14) Uani 1 1 d .
Br06 Br 0.6201(2) 1.03513(15) 0.35136(15) 0.0905(16) Uani 1 1 d .
Br07 Br 0.5139(3) 0.90017(18) 0.68997(14) 0.1016(18) Uani 1 1 d .
Br08 Br 0.8573(2) 0.95598(19) 0.41587(15) 0.0970(16) Uani 1 1 d .
Br09 Br 0.5607(2) 0.74458(16) 0.65637(13) 0.0890(16) Uani 1 1 d .
Br10 Br 0.3646(2) 0.86765(18) 0.57159(15) 0.0959(16) Uani 1 1 d .
Br11 Br 0.8452(2) 0.87508(16) 0.55157(17) 0.0955(16) Uani 1 1 d .
Br12 Br 0.3557(2) 0.89219(19) 0.42492(16) 0.0997(17) Uani 1 1 d .
Br13 Br 0.6934(3) 0.95420(17) 0.69953(13) 0.1037(19) Uani 1 1 d .
Br15 Br 0.7462(3) 0.7992(2) 0.64292(18) 0.1174(19) Uani 1 1 d .
Br16 Br 0.5854(3) 0.82249(18) 0.33494(19) 0.124(2) Uani 1 1 d .
BR17 V 0.6238(3) 0.8811(2) 0.5027(2) 0.0590(19) Uani 1 1 d .
O018 O 0.2516(12) 0.8062(9) 0.5509(8) 0.080(8) Uani 1 1 d .
O019 N 0.6728(13) 0.9152(9) 0.5583(7) 0.044(8) Uani 1 1 d .
O020 C 0.7715(19) 0.9450(12) 0.4251(12) 0.068(11) Uiso 1 1 d .
O021 C 0.483(2) 0.9160(13) 0.3947(12) 0.066(11) Uiso 1 1 d .
O022 C 0.5102(16) 0.8210(11) 0.5363(10) 0.038(9) Uiso 1 1 d .
O023 C 0.4066(17) 0.8072(11) 0.4950(10) 0.049(9) Uiso 1 1 d .
O024 O 0.9648(15) 0.9227(13) 0.5742(11) 0.129(12) Uani 1 1 d .
O025 C 0.6089(17) 0.9759(12) 0.3134(12) 0.059(10) Uiso 1 1 d .
O026 O 0.7433(17) 0.7778(16) 0.7431(10) 0.169(17) Uani 1 1 d .
O027 C 0.4476(17) 0.8920(11) 0.4252(10) 0.049(9) Uiso 1 1 d .
O028 C 0.588(2) 0.8901(17) 0.2609(16) 0.092(14) Uiso 1 1 d .
O029 C 0.6334(18) 0.8491(12) 0.6764(11) 0.052(10) Uiso 1 1 d .
O030 O 0.3373(13) 0.7112(9) 0.4156(8) 0.086(8) Uani 1 1 d .
N031 O 0.6626(11) 0.8307(8) 0.4901(6) 0.062(7) Uani 1 1 d .
N032 N 0.5453(14) 0.8846(9) 0.4532(10) 0.058(8) Uani 1 1 d .
N033 C 0.292(2) 0.7580(13) 0.4856(11) 0.072(11) Uiso 1 1 d .
H033 H 0.2516 0.7414 0.4824 0.086 Uiso 1 1 calc R
N034 N 0.6731(14) 0.9321(9) 0.4606(8) 0.051(8) Uani 1 1 d .
N035 N 0.5582(14) 0.8532(9) 0.5510(9) 0.059(8) Uani 1 1 d .
N036 C 0.600(2) 0.9765(16) 0.2668(15) 0.080(13) Uiso 1 1 d .
C037 C 0.8244(17) 0.9766(12) 0.5233(10) 0.049(9) Uiso 1 1 d .
C038 C 0.7186(17) 0.9498(11) 0.5549(10) 0.037(9) Uiso 1 1 d .
C039 C 0.589(2) 0.9385(15) 0.2396(14) 0.086(13) Uiso 1 1 d .
H039 H 0.5825 0.9427 0.2068 0.104 Uiso 1 1 calc R
C040 C 0.5822(16) 0.8352(11) 0.5956(10) 0.044(9) Uiso 1 1 d .
C041 O 0.9148(15) 1.0931(11) 0.5187(9) 0.105(10) Uani 1 1 d .
C042 C 0.3977(19) 0.7710(13) 0.4599(11) 0.062(10) Uiso 1 1 d .
C043 C 0.341(2) 0.7460(14) 0.4532(13) 0.072(11) Uiso 1 1 d .
C044 C 0.588(2) 0.8608(15) 0.7087(14) 0.087(13) Uiso 1 1 d .
C046 C 0.686(2) 0.8216(14) 0.6881(13) 0.081(12) Uiso 1 1 d .
C047 C 0.927(2) 0.9623(17) 0.5530(14) 0.087(13) Uiso 1 1 d .
C048 C 0.5940(18) 0.8867(12) 0.3079(12) 0.059(10) Uiso 1 1 d .
C049 C 0.5008(17) 0.7799(12) 0.5711(10) 0.051(10) Uiso 1 1 d .
C051 C 0.7284(18) 0.9361(12) 0.3883(11) 0.055(10) Uiso 1 1 d .
C052 C 0.487(2) 0.8695(13) 0.4636(11) 0.055(10) Uiso 1 1 d .
C053 O 0.543(2) 0.8602(13) 0.7828(10) 0.155(16) Uani 1 1 d .
C054 C 0.6026(18) 0.9219(12) 0.3895(11) 0.055(10) Uiso 1 1 d .
C055 C 0.864(2) 0.9438(14) 0.5428(12) 0.069(11) Uiso 1 1 d .
C056 C 0.975(3) 1.1085(19) 0.5267(16) 0.134(19) Uiso 1 1 d .
H05A H 0.9782 1.1444 0.5195 0.202 Uiso 1 1 calc R
H05B H 1.0041 1.0894 0.5067 0.202 Uiso 1 1 calc R
H05C H 0.9855 1.1029 0.5599 0.202 Uiso 1 1 calc R
C057 C 0.3568(18) 0.8172(12) 0.5233(11) 0.052(10) Uiso 1 1 d .
C058 C 0.899(2) 1.0431(17) 0.5262(13) 0.087(13) Uiso 1 1 d .
C061 O 0.606(2) 1.0236(15) 0.2504(10) 0.161(15) Uani 1 1 d .
C064 C 0.5450(18) 0.9094(12) 0.4128(12) 0.049(9) Uiso 1 1 d .
C065 O 0.5793(17) 0.8462(12) 0.2364(10) 0.125(11) Uani 1 1 d .
C066 C 0.299(2) 0.7933(13) 0.5218(12) 0.065(11) Uiso 1 1 d .
C072 C 0.4717(15) 0.8326(11) 0.4984(10) 0.039(9) Uiso 1 1 d .
C077 C 0.5980(17) 0.9304(12) 0.3344(11) 0.054(10) Uiso 1 1 d .
C082 C 0.599(3) 0.8435(17) 0.7550(17) 0.100(15) Uiso 1 1 d .
C086 C 0.6591(17) 0.9046(12) 0.6045(12) 0.054(10) Uiso 1 1 d .
C088 C 0.280(2) 0.6801(15) 0.4151(13) 0.098(14) Uiso 1 1 d .
H08A H 0.2814 0.6574 0.3880 0.147 Uiso 1 1 calc R
H08B H 0.2422 0.7017 0.4128 0.147 Uiso 1 1 calc R
H08C H 0.2778 0.6603 0.4442 0.147 Uiso 1 1 calc R
C100 C 0.5457(17) 0.7897(12) 0.6044(11) 0.054(10) Uiso 1 1 d .
C102 C 0.839(2) 1.0249(14) 0.5133(12) 0.073(11) Uiso 1 1 d .
C104 C 0.6246(17) 0.8659(12) 0.6235(11) 0.056(10) Uiso 1 1 d .
C110 C 0.9480(19) 1.0127(13) 0.5472(11) 0.068(11) Uiso 1 1 d .
H110 H 0.9890 1.0247 0.5560 0.082 Uiso 1 1 calc R
C116 C 1.028(2) 0.9364(16) 0.5897(14) 0.112(15) Uiso 1 1 d .
H11A H 1.0494 0.9068 0.6032 0.169 Uiso 1 1 calc R
H11B H 1.0252 0.9629 0.6136 0.169 Uiso 1 1 calc R
H11C H 1.0529 0.9487 0.5628 0.169 Uiso 1 1 calc R
C119 C 0.647(2) 0.8216(14) 0.7674(14) 0.084(13) Uiso 1 1 d .
H119 H 0.6528 0.8143 0.7998 0.101 Uiso 1 1 calc R
C120 C 0.590(3) 0.847(2) 0.1846(19) 0.18(2) Uiso 1 1 d .
H12A H 0.5790 0.8140 0.1714 0.263 Uiso 1 1 calc R
H12B H 0.6344 0.8548 0.1780 0.263 Uiso 1 1 calc R
H12C H 0.5622 0.8727 0.1704 0.263 Uiso 1 1 calc R
C131 C 0.6984(16) 0.9382(12) 0.6328(11) 0.052(10) Uiso 1 1 d .
C136 C 0.552(4) 1.027(3) 0.205(3) 0.27(4) Uiso 1 1 d .
H13A H 0.5531 1.0608 0.1912 0.410 Uiso 1 1 calc R
H13B H 0.5088 1.0206 0.2176 0.410 Uiso 1 1 calc R
H13C H 0.5621 1.0020 0.1812 0.410 Uiso 1 1 calc R
C140 C 0.7559(16) 0.9614(11) 0.5159(10) 0.041(9) Uiso 1 1 d .
C144 C 0.551(3) 0.836(2) 0.828(2) 0.21(3) Uiso 1 1 d .
H14A H 0.5143 0.8434 0.8482 0.312 Uiso 1 1 calc R
H14B H 0.5901 0.8483 0.8431 0.312 Uiso 1 1 calc R
H14C H 0.5543 0.7994 0.8235 0.312 Uiso 1 1 calc R
C147 C 0.6636(18) 0.9300(12) 0.4107(12) 0.057(10) Uiso 1 1 d .
Br47 Br 0.4525(2) 0.95620(19) 0.34750(15) 0.1013(17) Uani 1 1 d .
C475 C 0.7339(16) 0.9670(12) 0.6013(10) 0.052(9) Uiso 1 1 d .
C476 C 0.736(2) 0.9475(13) 0.4721(12) 0.060(11) Uiso 1 1 d .
C477 C 0.188(2) 0.7879(17) 0.5437(15) 0.118(16) Uiso 1 1 d .
H47A H 0.1601 0.8020 0.5677 0.176 Uiso 1 1 calc R
H47B H 0.1883 0.7511 0.5461 0.176 Uiso 1 1 calc R
H47C H 0.1735 0.7980 0.5124 0.176 Uiso 1 1 calc R
C515 C 0.752(4) 0.763(3) 0.793(2) 0.26(4) Uiso 1 1 d .
H51A H 0.7897 0.7416 0.7959 0.397 Uiso 1 1 calc R
H51B H 0.7140 0.7437 0.8033 0.397 Uiso 1 1 calc R
H51C H 0.7564 0.7928 0.8126 0.397 Uiso 1 1 calc R
C514 C 0.691(3) 0.808(2) 0.7369(18) 0.123(17) Uiso 1 1 d .

loop_
_atom_site_aniso_label
_atom_site_aniso_U_11
_atom_site_aniso_U_22
_atom_site_aniso_U_33
_atom_site_aniso_U_23
_atom_site_aniso_U_13
_atom_site_aniso_U_12
Br01 0.101(4) 0.069(3) 0.075(3) 0.021(2) -0.018(3) -0.031(3)
Br02 0.092(4) 0.065(3) 0.115(3) 0.002(2) 0.008(3) 0.000(3)
Br03 0.080(4) 0.082(3) 0.088(3) -0.020(2) 0.025(3) -0.005(3)
Br04 0.086(4) 0.086(3) 0.090(3) -0.021(2) -0.019(3) -0.022(3)
Br05 0.072(4) 0.106(3) 0.069(3) 0.001(2) 0.019(2) -0.001(3)
Br06 0.112(4) 0.058(3) 0.101(3) 0.010(2) 0.002(3) 0.000(3)
Br07 0.118(5) 0.118(4) 0.069(3) 0.026(3) 0.018(3) 0.039(3)
Br08 0.049(3) 0.139(4) 0.102(3) -0.018(3) 0.020(3) -0.017(3)
Br09 0.113(4) 0.082(3) 0.072(3) 0.031(2) -0.027(3) -0.024(3)
Br10 0.086(4) 0.111(4) 0.090(3) -0.044(3) 0.018(3) -0.023(3)
Br11 0.065(4) 0.076(3) 0.145(4) 0.018(3) -0.019(3) 0.011(3)
Br12 0.051(3) 0.130(4) 0.118(4) 0.056(3) -0.012(3) -0.003(3)
Br13 0.147(5) 0.108(4) 0.057(3) -0.014(2) -0.020(3) -0.030(3)
Br15 0.089(4) 0.127(4) 0.136(4) 0.009(3) -0.023(3) 0.025(3)
Br16 0.141(6) 0.078(3) 0.154(5) -0.026(3) 0.023(4) -0.017(3)
BR17 0.054(5) 0.061(4) 0.062(4) -0.001(3) -0.004(4) 0.005(4)
O018 0.041(19) 0.10(2) 0.093(18) -0.029(15) 0.032(16) -0.019(16)
O019 0.05(2) 0.057(19) 0.021(15) 0.014(12) -0.004(14) -0.020(17)
O024 0.07(2) 0.17(3) 0.15(3) 0.02(2) -0.02(2) -0.08(2)
O026 0.12(3) 0.27(5) 0.11(3) 0.03(3) -0.04(2) 0.10(3)
O030 0.09(2) 0.088(19) 0.083(18) -0.008(15) 0.016(16) -0.025(17)
N031 0.056(19) 0.074(17) 0.058(14) 0.007(12) 0.004(13) 0.038(15)
N032 0.05(2) 0.048(18) 0.08(2) 0.009(16) -0.007(17) -0.010(16)
N034 0.07(3) 0.033(16) 0.053(18) 0.019(13) 0.001(16) 0.004(15)
N035 0.06(2) 0.031(17) 0.09(2) 0.010(15) -0.015(18) 0.002(16)
C041 0.07(2) 0.11(2) 0.13(2) 0.000(17) 0.015(19) -0.049(19)
C053 0.24(5) 0.15(3) 0.07(2) 0.040(19) -0.02(2) 0.05(3)
C061 0.21(4) 0.20(4) 0.08(2) -0.02(2) 0.07(2) -0.01(3)
C065 0.14(3) 0.13(3) 0.10(2) -0.01(2) 0.01(2) 0.02(2)
Br47 0.072(4) 0.139(4) 0.093(3) 0.065(3) -0.015(3) 0.006(3)

loop_
_atom_type_symbol
_atom_type_description
_atom_type_scat_dispersion_real
_atom_type_scat_dispersion_imag
_atom_type_scat_source
C C 0.0033 0.0016 'International Tables Vol C Tables 4.2.6.8 and 6.1.1.4'
H H 0.0000 0.0000 'International Tables Vol C Tables 4.2.6.8 and 6.1.1.4'
N N 0.0061 0.0033 'International Tables Vol C Tables 4.2.6.8 and 6.1.1.4'
O O 0.0106 0.0060 'International Tables Vol C Tables 4.2.6.8 and 6.1.1.4'
V V 0.3005 0.5294 'International Tables Vol C Tables 4.2.6.8 and 6.1.1.4'
Br Br -0.2901 2.4595 'International Tables Vol C Tables 4.2.6.8 and 6.1.1.4'

loop_
_geom_angle_atom_site_label_1
_geom_angle_atom_site_label_2
_geom_angle_atom_site_label_3
_geom_angle
N031 BR17 N035 100.6(10)
N031 BR17 N034 99.4(11)
N035 BR17 N034 160.0(10)
N031 BR17 O019 106.3(11)
N035 BR17 O019 88.8(10)
N034 BR17 O019 84.7(10)
N031 BR17 N032 106.0(11)
N035 BR17 N032 86.7(11)
N034 BR17 N032 88.6(11)
O019 BR17 N032 147.6(10)
C066 O018 C477 121(3)
C038 O019 C086 111(2)
C038 O019 BR17 126.6(18)
C086 O019 BR17 122(2)
C051 O020 C476 110(3)
C051 O020 Br08 123(3)
C476 O020 Br08 126(3)
O027 O021 C064 103(3)
O027 O021 Br47 125(3)
C064 O021 Br47 132(3)
C072 O022 N035 121(3)
C072 O022 C049 127(3)
N035 O022 C049 111(3)
C057 O023 C042 117(3)
C057 O023 C072 125(3)
C042 O023 C072 118(3)
C116 O024 C047 117(4)
N036 O025 C077 115(3)
N036 O025 Br06 124(3)
C077 O025 Br06 120(2)
C514 O026 C515 112(5)
O021 O027 C052 112(3)
O021 O027 Br12 124(3)
C052 O027 Br12 124(3)
C048 O028 C065 117(4)
C048 O028 C039 119(4)
C065 O028 C039 124(4)
C044 O029 C046 122(3)
C044 O029 C104 120(3)
C046 O029 C104 119(3)
C043 O030 C088 115(3)
C064 N032 C052 110(3)
C064 N032 BR17 126(2)
C052 N032 BR17 123(2)
C066 N033 C043 123(4)
C066 N033 H033 118.5
C043 N033 H033 118.5
C476 N034 C147 112(3)
C476 N034 BR17 121(2)
C147 N034 BR17 118(2)
O022 N035 C040 108(2)
O022 N035 BR17 120(2)
C040 N035 BR17 118(2)
C039 N036 O025 127(4)
C039 N036 C061 123(4)
O025 N036 C061 110(4)
C055 C037 C102 125(4)
C055 C037 C140 119(3)
C102 C037 C140 116(3)
O019 C038 C140 128(3)
O019 C038 C475 108(3)
C140 C038 C475 123(3)
N036 C039 O028 117(4)
N036 C039 H039 121.4
O028 C039 H039 121.4
C104 C040 N035 120(3)
C104 C040 C100 135(3)
N035 C040 C100 104(3)
C056 C041 C058 119(4)
C043 C042 O023 123(4)
C043 C042 Br03 116(3)
O023 C042 Br03 120(3)
C042 C043 O030 118(4)
C042 C043 N033 116(4)
O030 C043 N033 126(4)
O029 C044 C082 116(4)
O029 C044 Br07 120(3)
C082 C044 Br07 124(4)
O029 C046 C514 115(4)
O029 C046 Br15 123(3)
C514 C046 Br15 122(4)
C110 C047 C055 126(4)
C110 C047 O024 124(4)
C055 C047 O024 110(4)
O028 C048 C077 119(3)
O028 C048 Br16 117(3)
C077 C048 Br16 123(3)
C100 C049 O022 103(3)
C100 C049 Br01 126(2)
O022 C049 Br01 130(2)
O020 C051 C147 106(3)
O020 C051 Br05 124(3)
C147 C051 Br05 130(3)
N032 C052 C072 124(3)
N032 C052 O027 103(3)
C072 C052 O027 132(4)
C144 C053 C082 104(4)
C064 C054 C147 127(3)
C064 C054 C077 116(3)
C147 C054 C077 117(3)
C037 C055 C047 116(4)
C037 C055 Br11 124(3)
C047 C055 Br11 120(3)
C041 C056 H05A 109.5
C041 C056 H05B 109.5
H05A C056 H05B 109.5
C041 C056 H05C 109.5
H05A C056 H05C 109.5
H05B C056 H05C 109.5
O023 C057 C066 125(3)
O023 C057 Br10 120(3)
C066 C057 Br10 115(3)
C041 C058 C102 120(4)
C041 C058 C110 116(4)
C102 C058 C110 124(4)
N036 C061 C136 104(4)
N032 C064 O021 113(3)
N032 C064 C054 121(3)
O021 C064 C054 126(4)
O028 C065 C120 118(4)
O018 C066 C057 121(3)
O018 C066 N033 123(4)
C057 C066 N033 116(4)
O022 C072 C052 124(3)
O022 C072 O023 118(3)
C052 C072 O023 117(3)
O025 C077 C048 121(3)
O025 C077 C054 123(3)
C048 C077 C054 115(3)
C119 C082 C044 124(5)
C119 C082 C053 130(5)
C044 C082 C053 106(4)
C104 C086 O019 130(3)
C104 C086 C131 123(3)
O019 C086 C131 106(3)
O030 C088 H08A 109.5
O030 C088 H08B 109.5
H08A C088 H08B 109.5
O030 C088 H08C 109.5
H08A C088 H08C 109.5
H08B C088 H08C 109.5
C049 C100 C040 114(3)
C049 C100 Br09 122(3)
C040 C100 Br09 124(3)
C037 C102 C058 118(4)
C037 C102 Br02 127(3)
C058 C102 Br02 115(3)
C086 C104 C040 122(3)
C086 C104 O029 122(3)
C040 C104 O029 116(3)
C047 C110 C058 111(4)
C047 C110 H110 124.5
C058 C110 H110 124.5
O024 C116 H11A 109.5
O024 C116 H11B 109.5
H11A C116 H11B 109.5
O024 C116 H11C 109.5
H11A C116 H11C 109.5
H11B C116 H11C 109.5
C082 C119 C514 121(5)
C082 C119 H119 119.4
C514 C119 H119 119.4
C065 C120 H12A 109.5
C065 C120 H12B 109.5
H12A C120 H12B 109.5
C065 C120 H12C 109.5
H12A C120 H12C 109.5
H12B C120 H12C 109.5
C475 C131 C086 107(3)
C475 C131 Br13 122(2)
C086 C131 Br13 130(3)
C061 C136 H13A 109.5
C061 C136 H13B 109.5
H13A C136 H13B 109.5
C061 C136 H13C 109.5
H13A C136 H13C 109.5
H13B C136 H13C 109.5
C476 C140 C038 120(3)
C476 C140 C037 120(3)
C038 C140 C037 119(3)
C053 C144 H14A 109.5
C053 C144 H14B 109.5
H14A C144 H14B 109.5
C053 C144 H14C 109.5
H14A C144 H14C 109.5
H14B C144 H14C 109.5
C054 C147 N034 123(3)
C054 C147 C051 130(3)
N034 C147 C051 107(3)
C131 C475 C038 107(3)
C131 C475 Br04 121(2)
C038 C475 Br04 131(2)
C140 C476 N034 125(3)
C140 C476 O020 131(4)
N034 C476 O020 104(3)
O018 C477 H47A 109.5
O018 C477 H47B 109.5
H47A C477 H47B 109.5
O018 C477 H47C 109.5
H47A C477 H47C 109.5
H47B C477 H47C 109.5
O026 C515 H51A 109.5
O026 C515 H51B 109.5
H51A C515 H51B 109.5
O026 C515 H51C 109.5
H51A C515 H51C 109.5
H51B C515 H51C 109.5
C119 C514 O026 130(5)
C119 C514 C046 121(5)
O026 C514 C046 109(5)

loop_
_geom_bond_atom_site_label_1
_geom_bond_atom_site_label_2
_geom_bond_distance
Br01 C049 1.80(3)
Br02 C102 1.88(4)
Br03 C042 1.91(4)
Br04 C475 1.90(3)
Br05 C051 1.81(3)
Br06 O025 1.90(3)
Br07 C044 1.92(4)
Br08 O020 1.82(4)
Br09 C100 1.91(3)
Br10 C057 1.91(3)
Br11 C055 1.87(4)
Br12 O027 1.91(4)
Br13 C131 1.93(3)
Br15 C046 1.88(4)
Br16 C048 1.86(3)
BR17 N031 1.59(2)
BR17 N035 2.06(3)
BR17 N034 2.06(3)
BR17 O019 2.07(2)
BR17 N032 2.14(3)
O018 C066 1.32(4)
O018 C477 1.41(5)
O019 C038 1.32(4)
O019 C086 1.36(3)
O020 C051 1.39(4)
O020 C476 1.52(4)
O021 O027 1.29(4)
O021 C064 1.39(4)
O021 Br47 1.81(3)
O022 C072 1.36(4)
O022 N035 1.37(4)
O022 C049 1.47(4)
O023 C057 1.33(4)
O023 C042 1.38(4)
O023 C072 1.51(4)
O024 C116 1.43(5)
O024 C047 1.44(5)
O025 N036 1.32(4)
O025 C077 1.35(4)
O026 C514 1.36(6)
O026 C515 1.47(7)
O027 C052 1.47(4)
O028 C048 1.33(4)
O028 C065 1.36(4)
O028 C039 1.41(5)
O029 C044 1.34(4)
O029 C046 1.35(5)
O029 C104 1.56(4)
O030 C043 1.40(4)
O030 C088 1.44(4)
N032 C064 1.31(4)
N032 C052 1.31(4)
N033 C066 1.39(4)
N033 C043 1.41(5)
N033 H033 0.9400
N034 C476 1.40(4)
N034 C147 1.42(4)
N035 C040 1.43(4)
N036 C039 1.28(5)
N036 C061 1.33(4)
C037 C055 1.32(4)
C037 C102 1.33(4)
C037 C140 1.49(4)
C038 C140 1.38(4)
C038 C475 1.42(4)
C039 H039 0.9400
C040 C104 1.43(4)
C040 C100 1.44(4)
C041 C056 1.33(6)
C041 C058 1.37(4)
C042 C043 1.36(5)
C044 C082 1.40(5)
C046 C514 1.42(5)
C047 C110 1.41(5)
C047 C055 1.41(5)
C048 C077 1.37(4)
C049 C100 1.35(4)
C051 C147 1.49(5)
C052 C072 1.41(4)
C053 C144 1.43(6)
C053 C082 1.47(6)
C054 C064 1.40(4)
C054 C147 1.41(4)
C054 C077 1.57(4)
C056 H05A 0.9700
C056 H05B 0.9700
C056 H05C 0.9700
C057 C066 1.35(4)
C058 C102 1.39(5)
C058 C110 1.41(5)
C061 C136 1.70(7)
C065 C120 1.47(5)
C082 C119 1.20(5)
C086 C104 1.35(4)
C086 C131 1.44(4)
C088 H08A 0.9700
C088 H08B 0.9700
C088 H08C 0.9700
C110 H110 0.9400
C116 H11A 0.9700
C116 H11B 0.9700
C116 H11C 0.9700
C119 C514 1.30(6)
C119 H119 0.9400
C120 H12A 0.9700
C120 H12B 0.9700
C120 H12C 0.9700
C131 C475 1.38(4)
C136 H13A 0.9700
C136 H13B 0.9700
C136 H13C 0.9700
C140 C476 1.35(4)
C144 H14A 0.9700
C144 H14B 0.9700
C144 H14C 0.9700
C477 H47A 0.9700
C477 H47B 0.9700
C477 H47C 0.9700
C515 H51A 0.9700
C515 H51B 0.9700
C515 H51C 0.9700

loop_
_geom_torsion_atom_site_label_1
_geom_torsion_atom_site_label_2
_geom_torsion_atom_site_label_3
_geom_torsion_atom_site_label_4
_geom_torsion
N031 BR17 O019 C038 92(3)
N035 BR17 O019 C038 -167(3)
N034 BR17 O019 C038 -6(3)
N032 BR17 O019 C038 -85(3)
N031 BR17 O019 C086 -90(2)
N035 BR17 O019 C086 11(2)
N034 BR17 O019 C086 172(2)
N032 BR17 O019 C086 93(3)
C064 O021 O027 C052 0(4)
Br47 O021 O027 C052 -171(2)
C064 O021 O027 Br12 173(2)
Br47 O021 O027 Br12 2(5)
N031 BR17 N032 C064 -95(3)
N035 BR17 N032 C064 165(3)
N034 BR17 N032 C064 5(3)
O019 BR17 N032 C064 83(3)
N031 BR17 N032 C052 98(3)
N035 BR17 N032 C052 -2(3)
N034 BR17 N032 C052 -162(3)
O019 BR17 N032 C052 -84(3)
N031 BR17 N034 C476 -72(3)
N035 BR17 N034 C476 106(4)
O019 BR17 N034 C476 34(2)
N032 BR17 N034 C476 -178(2)
N031 BR17 N034 C147 73(2)
N035 BR17 N034 C147 -110(3)
O019 BR17 N034 C147 178(2)
N032 BR17 N034 C147 -33(2)
C072 O022 N035 C040 170(3)
C049 O022 N035 C040 0(3)
C072 O022 N035 BR17 -50(4)
C049 O022 N035 BR17 139(2)
N031 BR17 N035 O022 -69(2)
N034 BR17 N035 O022 114(3)
O019 BR17 N035 O022 -175(2)
N032 BR17 N035 O022 37(2)
N031 BR17 N035 C040 67(2)
N034 BR17 N035 C040 -111(3)
O019 BR17 N035 C040 -40(2)
N032 BR17 N035 C040 172(2)
C077 O025 N036 C039 -8(7)
Br06 O025 N036 C039 -176(4)
C077 O025 N036 C061 174(4)
Br06 O025 N036 C061 5(6)
C086 O019 C038 C140 163(3)
BR17 O019 C038 C140 -19(5)
C086 O019 C038 C475 -5(4)
BR17 O019 C038 C475 174(2)
O025 N036 C039 O028 -2(7)
C061 N036 C039 O028 176(5)
C048 O028 C039 N036 5(7)
C065 O028 C039 N036 -178(4)
O022 N035 C040 C104 -169(3)
BR17 N035 C040 C104 51(4)
O022 N035 C040 C100 2(3)
BR17 N035 C040 C100 -139(2)
C057 O023 C042 C043 0(5)
C072 O023 C042 C043 -180(3)
C057 O023 C042 Br03 -177(2)
C072 O023 C042 Br03 3(4)
O023 C042 C043 O030 178(3)
Br03 C042 C043 O030 -4(4)
O023 C042 C043 N033 -2(5)
Br03 C042 C043 N033 176(2)
C088 O030 C043 C042 170(3)
C088 O030 C043 N033 -10(5)
C066 N033 C043 C042 0(5)
C066 N033 C043 O030 -179(3)
C046 O029 C044 C082 1(6)
C104 O029 C044 C082 179(3)
C046 O029 C044 Br07 -180(3)
C104 O029 C044 Br07 -2(5)
C044 O029 C046 C514 -3(6)
C104 O029 C046 C514 180(3)
C044 O029 C046 Br15 174(3)
C104 O029 C046 Br15 -4(5)
C116 O024 C047 C110 0(6)
C116 O024 C047 C055 -176(3)
C065 O028 C048 C077 -175(4)
C039 O028 C048 C077 3(6)
C065 O028 C048 Br16 -2(6)
C039 O028 C048 Br16 175(3)
C072 O022 C049 C100 -171(3)
N035 O022 C049 C100 -1(4)
C072 O022 C049 Br01 21(5)
N035 O022 C049 Br01 -169(2)
C476 O020 C051 C147 -3(4)
Br08 O020 C051 C147 -179(2)
C476 O020 C051 Br05 -179(2)
Br08 O020 C051 Br05 5(4)
C064 N032 C052 C072 165(3)
BR17 N032 C052 C072 -26(5)
C064 N032 C052 O027 -4(4)
BR17 N032 C052 O027 164.7(19)
O021 O027 C052 N032 3(4)
Br12 O027 C052 N032 -171(2)
O021 O027 C052 C072 -166(3)
Br12 O027 C052 C072 21(5)
C102 C037 C055 C047 0(5)
C140 C037 C055 C047 -174(3)
C102 C037 C055 Br11 -174(3)
C140 C037 C055 Br11 12(5)
C110 C047 C055 C037 4(6)
O024 C047 C055 C037 180(3)
C110 C047 C055 Br11 179(3)
O024 C047 C055 Br11 -6(4)
C042 O023 C057 C066 3(5)
C072 O023 C057 C066 -177(3)
C042 O023 C057 Br10 -179(2)
C072 O023 C057 Br10 1(5)
C056 C041 C058 C102 -173(4)
C056 C041 C058 C110 7(5)
C039 N036 C061 C136 37(6)
O025 N036 C061 C136 -145(4)
C052 N032 C064 O021 5(4)
BR17 N032 C064 O021 -164(2)
C052 N032 C064 C054 -169(3)
BR17 N032 C064 C054 23(4)
O027 O021 C064 N032 -3(4)
Br47 O021 C064 N032 167(2)
O027 O021 C064 C054 170(3)
Br47 O021 C064 C054 -20(5)
C147 C054 C064 N032 -28(5)
C077 C054 C064 N032 156(3)
C147 C054 C064 O021 160(3)
C077 C054 C064 O021 -17(5)
C048 O028 C065 C120 -165(4)
C039 O028 C065 C120 18(7)
C477 O018 C066 C057 168(4)
C477 O018 C066 N033 -6(5)
O023 C057 C066 O018 -179(3)
Br10 C057 C066 O018 2(5)
O023 C057 C066 N033 -4(5)
Br10 C057 C066 N033 177(2)
C043 N033 C066 O018 177(3)
C043 N033 C066 C057 2(5)
N035 O022 C072 C052 18(5)
C049 O022 C072 C052 -173(3)
N035 O022 C072 O023 -158(3)
C049 O022 C072 O023 11(5)
N032 C052 C072 O022 24(5)
O027 C052 C072 O022 -169(3)
N032 C052 C072 O023 -160(3)
O027 C052 C072 O023 6(5)
C057 O023 C072 O022 71(4)
C042 O023 C072 O022 -110(3)
C057 O023 C072 C052 -105(4)
C042 O023 C072 C052 75(4)
N036 O025 C077 C048 15(5)
Br06 O025 C077 C048 -176(3)
N036 O025 C077 C054 -177(3)
Br06 O025 C077 C054 -8(5)
O028 C048 C077 O025 -13(6)
Br16 C048 C077 O025 175(3)
O028 C048 C077 C054 178(4)
Br16 C048 C077 C054 7(5)
C064 C054 C077 O025 115(4)
C147 C054 C077 O025 -63(5)
C064 C054 C077 C048 -77(4)
C147 C054 C077 C048 106(4)
O029 C044 C082 C119 4(7)
Br07 C044 C082 C119 -175(4)
O029 C044 C082 C053 -179(3)
Br07 C044 C082 C053 2(5)
C144 C053 C082 C119 -11(7)
C144 C053 C082 C044 172(4)
C038 O019 C086 C104 -167(4)
BR17 O019 C086 C104 15(5)
C038 O019 C086 C131 3(4)
BR17 O019 C086 C131 -175(2)
O022 C049 C100 C040 3(4)
Br01 C049 C100 C040 171(2)
O022 C049 C100 Br09 -175(2)
Br01 C049 C100 Br09 -6(4)
C104 C040 C100 C049 166(4)
N035 C040 C100 C049 -3(4)
C104 C040 C100 Br09 -17(6)
N035 C040 C100 Br09 174(2)
C055 C037 C102 C058 -3(6)
C140 C037 C102 C058 171(3)
C055 C037 C102 Br02 -179(3)
C140 C037 C102 Br02 -5(4)
C041 C058 C102 C037 -177(3)
C110 C058 C102 C037 4(6)
C041 C058 C102 Br02 0(5)
C110 C058 C102 Br02 -180(3)
O019 C086 C104 C040 -16(6)
C131 C086 C104 C040 175(3)
O019 C086 C104 O029 158(3)
C131 C086 C104 O029 -10(5)
N035 C040 C104 C086 -20(5)
C100 C040 C104 C086 172(4)
N035 C040 C104 O029 165(3)
C100 C040 C104 O029 -2(6)
C044 O029 C104 C086 106(4)
C046 O029 C104 C086 -76(4)
C044 O029 C104 C040 -79(4)
C046 O029 C104 C040 99(4)
C055 C047 C110 C058 -4(6)
O024 C047 C110 C058 -179(4)
C041 C058 C110 C047 -180(3)
C102 C058 C110 C047 0(5)
C044 C082 C119 C514 -7(8)
C053 C082 C119 C514 177(5)
C104 C086 C131 C475 170(3)
O019 C086 C131 C475 0(4)
C104 C086 C131 Br13 -22(5)
O019 C086 C131 Br13 167(2)
O019 C038 C140 C476 19(5)
C475 C038 C140 C476 -174(3)
O019 C038 C140 C037 -145(3)
C475 C038 C140 C037 21(4)
C055 C037 C140 C476 -102(4)
C102 C037 C140 C476 84(4)
C055 C037 C140 C038 62(4)
C102 C037 C140 C038 -112(3)
C064 C054 C147 N034 -8(5)
C077 C054 C147 N034 169(2)
C064 C054 C147 C051 170(3)
C077 C054 C147 C051 -13(5)
C476 N034 C147 C054 -172(3)
BR17 N034 C147 C054 41(4)
C476 N034 C147 C051 10(3)
BR17 N034 C147 C051 -138(2)
O020 C051 C147 C054 178(3)
Br05 C051 C147 C054 -7(5)
O020 C051 C147 N034 -4(3)
Br05 C051 C147 N034 172(2)
C086 C131 C475 C038 -2(4)
Br13 C131 C475 C038 -171(2)
C086 C131 C475 Br04 169(2)
Br13 C131 C475 Br04 1(4)
O019 C038 C475 C131 4(4)
C140 C038 C475 C131 -164(3)
O019 C038 C475 Br04 -166(3)
C140 C038 C475 Br04 25(5)
C038 C140 C476 N034 15(5)
C037 C140 C476 N034 180(3)
C038 C140 C476 O020 -165(3)
C037 C140 C476 O020 -1(5)
C147 N034 C476 C140 168(3)
BR17 N034 C476 C140 -45(4)
C147 N034 C476 O020 -11(3)
BR17 N034 C476 O020 135(2)
C051 O020 C476 C140 -171(3)
Br08 O020 C476 C140 5(5)
C051 O020 C476 N034 9(3)
Br08 O020 C476 N034 -175(2)
C082 C119 C514 O026 -171(5)
C082 C119 C514 C046 5(8)
C515 O026 C514 C119 -5(9)
C515 O026 C514 C046 179(5)
O029 C046 C514 C119 0(7)
Br15 C046 C514 C119 -177(4)
O029 C046 C514 O026 176(4)
Br15 C046 C514 O026 0(6)
